data_7115598
loop_
_publ_author_name
'Komala Pandurangan'
'Jonathan A. Kitchen'
'Salvador Blasco'
'Francesca Paradisi'
'Thorfinnur Gunnlaugsson'

_publ_section_title
;
 Supramolecular pyridyl urea gels as soft matter with antibacterial
 properties against MRSA and/or E. coli
;
_journal_name_full Chem.Commun.
_journal_page_first 10819
_journal_paper_doi 10.1039/C4cc04028G
_journal_volume 50
_journal_year 2014
_chemical_formula_sum 'C12 H10 N4 O3'
_chemical_formula_weight 258.24
_chemical_name_systematic
; 
 ? 
;
_space_group_IT_number 2
_symmetry_cell_setting triclinic
_symmetry_space_group_name_Hall '-P 1'
_symmetry_space_group_name_H-M 'P -1'
_atom_sites_solution_hydrogens geom
_atom_sites_solution_primary direct
_atom_sites_solution_secondary difmap
_audit_creation_method SHELXL-97
_cell_angle_alpha 81.16(3)
_cell_angle_beta 87.98(3)
_cell_angle_gamma 67.14(3)
_cell_formula_units_Z 2
_cell_length_a 6.9066(14)
_cell_length_b 7.9420(16)
_cell_length_c 11.370(2)
_cell_measurement_reflns_used 2056
_cell_measurement_temperature 119(2)
_cell_measurement_theta_max 31.2237
_cell_measurement_theta_min 1.8132
_cell_volume 567.7(2)
_computing_structure_refinement 'SHELXL-97 (Sheldrick, 1997)'
_computing_structure_solution 'SHELXS-97 (Sheldrick, 1990)'
_diffrn_ambient_temperature 119(2)
_diffrn_measured_fraction_theta_full 0.953
_diffrn_measured_fraction_theta_max 0.953
_diffrn_measurement_device_type 'Rigaku Saturn 724'
_diffrn_measurement_method '\f and \w scans'
_diffrn_radiation_monochromator graphite
_diffrn_radiation_source 'fine-focus sealed tube'
_diffrn_radiation_type MoK\a
_diffrn_radiation_wavelength 0.71073
_diffrn_reflns_av_R_equivalents 0.0379
_diffrn_reflns_av_sigmaI/netI 0.0291
_diffrn_reflns_limit_h_max 7
_diffrn_reflns_limit_h_min -7
_diffrn_reflns_limit_k_max 8
_diffrn_reflns_limit_k_min -8
_diffrn_reflns_limit_l_max 12
_diffrn_reflns_limit_l_min -12
_diffrn_reflns_number 5674
_diffrn_reflns_theta_full 24.00
_diffrn_reflns_theta_max 24.00
_diffrn_reflns_theta_min 1.81
_exptl_absorpt_coefficient_mu 0.113
_exptl_absorpt_correction_T_max 1.0000
_exptl_absorpt_correction_T_min 0.7807
_exptl_absorpt_correction_type multi-scan
_exptl_absorpt_process_details Crystalclear
_exptl_crystal_colour Colourless
_exptl_crystal_density_diffrn 1.511
_exptl_crystal_density_method 'not measured'
_exptl_crystal_description Block
_exptl_crystal_F_000 268
_exptl_crystal_size_max 0.33
_exptl_crystal_size_mid 0.31
_exptl_crystal_size_min 0.19
_refine_diff_density_max 0.591
_refine_diff_density_min -0.567
_refine_diff_density_rms 0.165
_refine_ls_extinction_method none
_refine_ls_goodness_of_fit_ref 1.241
_refine_ls_hydrogen_treatment constr
_refine_ls_matrix_type full
_refine_ls_number_parameters 172
_refine_ls_number_reflns 1686
_refine_ls_number_restraints 0
_refine_ls_restrained_S_all 1.241
_refine_ls_R_factor_all 0.0665
_refine_ls_R_factor_gt 0.0517
_refine_ls_shift/su_max 0.000
_refine_ls_shift/su_mean 0.000
_refine_ls_structure_factor_coef Fsqd
_refine_ls_weighting_details 'calc w=1/[\s^2^(Fo^2^)+(0.1500P)^2^+0.1082P] where P=(Fo^2^+2Fc^2^)/3'
_refine_ls_weighting_scheme calc
_refine_ls_wR_factor_gt 0.1614
_refine_ls_wR_factor_ref 0.2154
_reflns_number_gt 1586
_reflns_number_total 1686
_reflns_threshold_expression >2sigma(I)
_cod_data_source_file c4cc04028g2.cif
_cod_data_source_block kp3
_cod_original_cell_volume 567.6(2)
_cod_original_sg_symbol_H-M P-1
_cod_database_code 7115598

loop_
_symmetry_equiv_pos_as_xyz
'x, y, z'
'-x, -y, -z'

loop_
_atom_site_label
_atom_site_type_symbol
_atom_site_fract_x
_atom_site_fract_y
_atom_site_fract_z
_atom_site_U_iso_or_equiv
_atom_site_adp_type
_atom_site_occupancy
_atom_site_symmetry_multiplicity
_atom_site_calc_flag
_atom_site_refinement_flags
O1 O 0.4345(3) 0.0164(2) 0.14909(14) 0.0273(6) Uani 1 1 d .
O2 O 0.1455(3) 0.6569(2) 0.24811(14) 0.0311(6) Uani 1 1 d .
O3 O 0.3039(3) 0.6544(2) 0.40969(16) 0.0344(6) Uani 1 1 d .
N1 N 0.2082(3) 0.5726(3) 0.00214(18) 0.0262(6) Uani 1 1 d .
N2 N 0.3536(3) 0.2535(3) -0.00291(17) 0.0228(6) Uani 1 1 d .
H2X H 0.4231 0.1560 -0.0478 0.050 Uiso 1 1 d .
N3 N 0.2595(3) 0.3120(3) 0.19018(17) 0.0223(6) Uani 1 1 d .
H3X H 0.2262 0.4279 0.1571 0.050 Uiso 1 1 d .
N4 N 0.2321(3) 0.5794(3) 0.34606(17) 0.0255(6) Uani 1 1 d .
C1 C 0.1563(4) 0.7456(3) -0.0549(2) 0.0278(7) Uani 1 1 d .
H1 H 0.0975 0.8443 -0.0100 0.033 Uiso 1 1 calc R
C2 C 0.1830(4) 0.7887(4) -0.1748(2) 0.0284(7) Uani 1 1 d .
H2 H 0.1424 0.9135 -0.2119 0.034 Uiso 1 1 calc R
C3 C 0.2720(4) 0.6425(4) -0.2396(2) 0.0286(7) Uani 1 1 d .
H3 H 0.2939 0.6663 -0.3224 0.034 Uiso 1 1 calc R
C4 C 0.3277(4) 0.4638(4) -0.1829(2) 0.0246(6) Uani 1 1 d .
H4 H 0.3881 0.3624 -0.2256 0.029 Uiso 1 1 calc R
C5 C 0.2933(4) 0.4348(3) -0.0609(2) 0.0212(6) Uani 1 1 d .
C6 C 0.3524(4) 0.1843(3) 0.1166(2) 0.0220(6) Uani 1 1 d .
C7 C 0.2482(3) 0.2679(3) 0.3142(2) 0.0203(6) Uani 1 1 d .
C8 C 0.2419(3) 0.0992(3) 0.3678(2) 0.0226(6) Uani 1 1 d .
H8 H 0.2412 0.0120 0.3193 0.027 Uiso 1 1 calc R
C9 C 0.2365(3) 0.0577(3) 0.4902(2) 0.0242(6) Uani 1 1 d .
H9 H 0.2306 -0.0571 0.5243 0.029 Uiso 1 1 calc R
C10 C 0.2397(4) 0.1801(3) 0.5646(2) 0.0250(6) Uani 1 1 d .
H10 H 0.2395 0.1487 0.6487 0.030 Uiso 1 1 calc R
C11 C 0.2432(4) 0.3478(3) 0.5141(2) 0.0244(6) Uani 1 1 d .
H11 H 0.2456 0.4331 0.5635 0.029 Uiso 1 1 calc R
C12 C 0.2433(3) 0.3932(3) 0.3907(2) 0.0208(6) Uani 1 1 d .

loop_
_atom_site_aniso_label
_atom_site_aniso_U_11
_atom_site_aniso_U_22
_atom_site_aniso_U_33
_atom_site_aniso_U_23
_atom_site_aniso_U_13
_atom_site_aniso_U_12
O1 0.0379(10) 0.0169(10) 0.0208(10) -0.0033(7) 0.0045(7) -0.0039(8)
O2 0.0456(11) 0.0207(10) 0.0214(10) -0.0035(7) 0.0028(8) -0.0069(8)
O3 0.0445(11) 0.0260(11) 0.0382(11) -0.0116(8) 0.0012(9) -0.0172(9)
N1 0.0314(12) 0.0187(12) 0.0233(11) -0.0032(9) 0.0012(9) -0.0043(9)
N2 0.0292(11) 0.0166(11) 0.0183(11) -0.0032(8) 0.0036(8) -0.0041(9)
N3 0.0264(11) 0.0190(11) 0.0171(11) -0.0036(8) 0.0034(8) -0.0041(9)
N4 0.0279(11) 0.0229(12) 0.0230(11) -0.0093(9) 0.0070(9) -0.0055(9)
C1 0.0310(14) 0.0216(14) 0.0292(14) -0.0040(10) 0.0019(10) -0.0083(11)
C2 0.0306(13) 0.0199(13) 0.0326(14) 0.0036(10) -0.0031(10) -0.0100(11)
C3 0.0279(13) 0.0321(15) 0.0213(13) 0.0039(10) -0.0014(10) -0.0096(11)
C4 0.0232(12) 0.0267(14) 0.0231(13) -0.0051(10) 0.0013(10) -0.0084(11)
C5 0.0196(12) 0.0190(13) 0.0219(13) -0.0015(10) -0.0005(9) -0.0047(10)
C6 0.0238(12) 0.0212(13) 0.0174(12) -0.0031(9) 0.0011(9) -0.0048(10)
C7 0.0160(11) 0.0224(13) 0.0193(12) -0.0034(9) 0.0013(9) -0.0039(9)
C8 0.0205(12) 0.0208(13) 0.0237(13) -0.0053(10) 0.0017(9) -0.0044(10)
C9 0.0229(13) 0.0230(13) 0.0219(12) 0.0006(10) 0.0021(9) -0.0054(10)
C10 0.0221(12) 0.0296(14) 0.0186(12) -0.0031(10) 0.0025(9) -0.0052(10)
C11 0.0230(12) 0.0270(14) 0.0203(12) -0.0087(10) 0.0024(9) -0.0049(11)
C12 0.0205(12) 0.0179(13) 0.0221(13) -0.0042(10) 0.0019(9) -0.0049(10)

loop_
_atom_type_symbol
_atom_type_description
_atom_type_scat_dispersion_real
_atom_type_scat_dispersion_imag
_atom_type_scat_source
C C 0.0033 0.0016 'International Tables Vol C Tables 4.2.6.8 and 6.1.1.4'
H H 0.0000 0.0000 'International Tables Vol C Tables 4.2.6.8 and 6.1.1.4'
N N 0.0061 0.0033 'International Tables Vol C Tables 4.2.6.8 and 6.1.1.4'
O O 0.0106 0.0060 'International Tables Vol C Tables 4.2.6.8 and 6.1.1.4'

loop_
_geom_angle_atom_site_label_1
_geom_angle_atom_site_label_2
_geom_angle_atom_site_label_3
_geom_angle
C5 N1 C1 117.7(2)
C6 N2 C5 130.8(2)
C6 N2 H2X 110.8
C5 N2 H2X 118.0
C6 N3 C7 124.02(19)
C6 N3 H3X 115.0
C7 N3 H3X 120.1
O3 N4 O2 122.9(2)
O3 N4 C12 118.2(2)
O2 N4 C12 118.85(19)
N1 C1 C2 124.0(2)
N1 C1 H1 118.0
C2 C1 H1 118.0
C1 C2 C3 117.5(2)
C1 C2 H2 121.2
C3 C2 H2 121.2
C4 C3 C2 119.6(2)
C4 C3 H3 120.2
C2 C3 H3 120.2
C3 C4 C5 118.4(2)
C3 C4 H4 120.8
C5 C4 H4 120.8
N1 C5 N2 118.8(2)
N1 C5 C4 122.8(2)
N2 C5 C4 118.4(2)
O1 C6 N3 124.8(2)
O1 C6 N2 119.2(2)
N3 C6 N2 116.1(2)
C8 C7 N3 122.3(2)
C8 C7 C12 116.8(2)
N3 C7 C12 121.0(2)
C9 C8 C7 120.9(2)
C9 C8 H8 119.5
C7 C8 H8 119.5
C8 C9 C10 121.5(2)
C8 C9 H9 119.2
C10 C9 H9 119.2
C11 C10 C9 118.6(2)
C11 C10 H10 120.7
C9 C10 H10 120.7
C10 C11 C12 120.4(2)
C10 C11 H11 119.8
C12 C11 H11 119.8
C11 C12 C7 121.6(2)
C11 C12 N4 116.0(2)
C7 C12 N4 122.4(2)

loop_
_geom_bond_atom_site_label_1
_geom_bond_atom_site_label_2
_geom_bond_distance
O1 C6 1.230(3)
O2 N4 1.236(3)
O3 N4 1.229(3)
N1 C5 1.330(3)
N1 C1 1.340(3)
N2 C6 1.386(3)
N2 C5 1.394(3)
N2 H2X 0.9516
N3 C6 1.363(3)
N3 C7 1.406(3)
N3 H3X 0.8813
N4 C12 1.461(3)
C1 C2 1.377(4)
C1 H1 0.9500
C2 C3 1.395(4)
C2 H2 0.9500
C3 C4 1.374(3)
C3 H3 0.9500
C4 C5 1.398(3)
C4 H4 0.9500
C7 C8 1.400(3)
C7 C12 1.409(3)
C8 C9 1.383(3)
C8 H8 0.9500
C9 C10 1.390(4)
C9 H9 0.9500
C10 C11 1.376(4)
C10 H10 0.9500
C11 C12 1.394(3)
C11 H11 0.9500

loop_
_geom_hbond_atom_site_label_D
_geom_hbond_atom_site_label_H
_geom_hbond_atom_site_label_A
_geom_hbond_distance_DH
_geom_hbond_distance_HA
_geom_hbond_distance_DA
_geom_hbond_angle_DHA
_geom_hbond_site_symmetry_A
N2 H2X O1 0.95 1.88 2.826(3) 173.6 2_655
N3 H3X N1 0.88 1.93 2.665(3) 140.0 .
N3 H3X O2 0.88 2.11 2.720(3) 126.0 .

loop_
_geom_torsion_atom_site_label_1
_geom_torsion_atom_site_label_2
_geom_torsion_atom_site_label_3
_geom_torsion_atom_site_label_4
_geom_torsion
C5 N1 C1 C2 1.0(4)
N1 C1 C2 C3 -0.8(4)
C1 C2 C3 C4 0.4(4)
C2 C3 C4 C5 -0.2(4)
C1 N1 C5 N2 178.4(2)
C1 N1 C5 C4 -0.7(4)
C6 N2 C5 N1 -4.3(4)
C6 N2 C5 C4 174.9(2)
C3 C4 C5 N1 0.4(4)
C3 C4 C5 N2 -178.8(2)
C7 N3 C6 O1 1.0(4)
C7 N3 C6 N2 -178.3(2)
C5 N2 C6 O1 -172.3(2)
C5 N2 C6 N3 7.0(4)
C6 N3 C7 C8 -29.4(3)
C6 N3 C7 C12 150.4(2)
N3 C7 C8 C9 178.22(19)
C12 C7 C8 C9 -1.6(3)
C7 C8 C9 C10 -0.8(3)
C8 C9 C10 C11 1.6(3)
C9 C10 C11 C12 0.1(4)
C10 C11 C12 C7 -2.5(4)
C10 C11 C12 N4 175.80(19)
C8 C7 C12 C11 3.3(3)
N3 C7 C12 C11 -176.6(2)
C8 C7 C12 N4 -175.0(2)
N3 C7 C12 N4 5.2(3)
O3 N4 C12 C11 28.1(3)
O2 N4 C12 C11 -149.7(2)
O3 N4 C12 C7 -153.6(2)
O2 N4 C12 C7 28.6(3)
